data_7243835
loop_
_publ_author_name
'Haneda, Tsuyoshi'
'Matsuno, Shinya'
'Yamamoto, Hisanao'
'Ohtsu, Hiroyoshi'
'Kawano, Masaki'

_publ_section_title
;
 Latency control of chemical reactions in polymerization of epoxy resins
 using a hydrogen bonding network
;
_journal_issue 44
_journal_name_full CrystEngComm
_journal_page_first 7717
_journal_page_last 7719
_journal_paper_doi 10.1039/D1CE01163D
_journal_volume 23
_journal_year 2021
_chemical_formula_sum 'C44 H89 O8 P2'
_chemical_formula_weight 808.120
_chemical_name_common TBPADP
_space_group_crystal_system monoclinic
_space_group_IT_number 14
_space_group_name_Hall '-P 2yn'
_space_group_name_H-M_alt 'P 1 21/n 1'
_audit_update_record
;
2021-02-03 deposited with the CCDC.	2021-10-14 downloaded from the CCDC.
;
_cell_angle_alpha 90
_cell_angle_beta 113.170(1)
_cell_angle_gamma 90
_cell_formula_units_Z 2
_cell_length_a 21.4300(3)
_cell_length_b 13.5076(1)
_cell_length_c 9.2943(1)
_cell_measurement_temperature 300
_cell_volume 2473.40(5)
_computing_cell_refinement 'RIETAN-FP (Izumi and Momma, 2007)'
_computing_molecular_graphics 'VESTA (Momma and Izumi, 2008)'
_computing_structure_refinement 'RIETAN-FP (Izumi and Momma, 2007)'
_computing_structure_solution DASH
_diffrn_ambient_temperature 300
_diffrn_measurement_device_type IP
_diffrn_radiation_type synchrotron
_diffrn_radiation_wavelength 0.800000
_diffrn_source 'Synchrotron radiation'
_diffrn_source_type 'SPring-8 BL19B2'
_exptl_absorpt_coefficient_mu 0.177
_exptl_crystal_density_diffrn 1.0851
_exptl_crystal_density_method 'not measured'
_exptl_crystal_description ?????
_exptl_crystal_F_000 894.00
_pd_calc_method 'Rietveld Refinement'
_pd_instr_location ' ?'
_pd_meas_2theta_range_inc 0.0050
_pd_meas_2theta_range_max 35.0000
_pd_meas_2theta_range_min 3.0000
_pd_meas_number_of_points 6401
_pd_meas_scan_method step
_pd_proc_2theta_range_inc 0.0050
_pd_proc_2theta_range_max 35.0000
_pd_proc_2theta_range_min 3.0000
_pd_proc_ls_background_function 'Legendre polynomials'
_pd_proc_ls_pref_orient_corr ' ?'
_pd_proc_ls_profile_function 'split pseudo-Voigt function'
_pd_proc_ls_prof_R_factor 0.11422
_pd_proc_ls_prof_wR_expected 0.17980
_pd_proc_ls_prof_wR_factor 0.12856
_pd_spec_mounting ' ?'
_pd_spec_mount_mode transmission
_pd_spec_shape cylinder
_refine_diff_density_max 0.0
_refine_diff_density_min 0.0
_refine_ls_extinction_method none
_refine_ls_goodness_of_fit_all 0.7150
_refine_ls_matrix_type full
_refine_ls_number_constraints 70
_refine_ls_number_parameters 100
_refine_ls_number_restraints 0
_refine_ls_R_factor_all 0.10497
_refine_ls_R_Fsqd_factor 0.10497
_refine_ls_R_I_factor 0.19512
_refine_ls_shift/su_max 0.0
_refine_ls_weighting_details 1/<i>y</i>~i~
_refine_ls_weighting_scheme sigma
_cod_data_source_file d1ce01163d2.cif
_cod_data_source_block single_phase
_cod_depositor_comments 'Adding full bibliography for 7243835--7243841.cif.'
_cod_original_cell_volume 2473.39(5)
_cod_original_sg_symbol_Hall '-P 2ybc'
_cod_database_code 7243835

loop_
_space_group_symop_id
_space_group_symop_operation_xyz
1 x,y,z
2 -x+1/2,y+1/2,-z+1/2
3 -x,-y,-z
4 x+1/2,-y+1/2,z+1/2

loop_
_atom_site_label
_atom_site_fract_x
_atom_site_fract_y
_atom_site_fract_z
_atom_site_occupancy
_atom_site_symmetry_multiplicity
_atom_site_Wyckoff_symbol
_atom_site_adp_type
_atom_site_U_iso_or_equiv
_atom_site_type_symbol
C1 0.793(3) 1.012(4) 0.049(5) 1 4 e Uiso 0.073(3) C
C2 0.830(2) 0.995(4) -0.050(6) 1 4 e Uiso 0.073(3) C
C3 0.708(3) 1.010(3) -0.054(5) 1 4 e Uiso 0.073(3) C
C4 0.901(3) 0.997(4) 0.024(6) 1 4 e Uiso 0.073(3) C
C5 0.669(2) 0.990(3) 0.056(6) 1 4 e Uiso 0.073(3) C
O6 0.939(1) 0.986(2) -0.056(4) 1 4 e Uiso 0.073(3) O
O7 0.922(1) 0.979(2) 0.162(4) 1 4 e Uiso 0.073(3) O
C8 0.594(3) 0.982(4) -0.031(6) 1 4 e Uiso 0.073(3) C
O9 0.566(1) 0.992(2) -0.178(4) 1 4 e Uiso 0.073(3) O
O10 0.558(1) 0.996(2) 0.059(4) 1 4 e Uiso 0.073(3) O
P11 0.248(1) 0.3099(9) -0.011(2) 1 4 e Uiso 0.079(4) P
C12 0.189(3) 0.387(4) 0.001(6) 1 4 e Uiso 0.139(5) C
C13 0.272(2) 0.225(4) 0.138(6) 1 4 e Uiso 0.139(5) C
C14 0.218(2) 0.232(4) -0.186(6) 1 4 e Uiso 0.139(5) C
C15 0.315(3) 0.383(4) 0.002(6) 1 4 e Uiso 0.139(5) C
C16 0.121(2) 0.322(4) 0.025(5) 1 4 e Uiso 0.139(5) C
C17 0.298(3) 0.262(4) 0.312(6) 1 4 e Uiso 0.139(5) C
C18 0.195(2) 0.285(4) -0.349(6) 1 4 e Uiso 0.139(5) C
C19 0.385(2) 0.319(4) 0.036(6) 1 4 e Uiso 0.139(5) C
C20 0.062(3) 0.368(4) -0.028(6) 1 4 e Uiso 0.139(5) C
C21 0.343(2) 0.177(3) 0.420(5) 1 4 e Uiso 0.139(5) C
C22 0.178(2) 0.211(3) -0.486(5) 1 4 e Uiso 0.139(5) C
C23 0.432(3) 0.369(4) 0.004(6) 1 4 e Uiso 0.139(5) C
C24 0.006(2) 0.298(4) -0.007(6) 1 4 e Uiso 0.139(5) C
C25 0.378(2) 0.203(3) 0.616(5) 1 4 e Uiso 0.139(5) C
C26 0.100(2) 0.145(3) -0.541(5) 1 4 e Uiso 0.139(5) C
C27 0.494(2) 0.285(4) 0.001(6) 1 4 e Uiso 0.139(5) C
H28 0.80303 0.9509 0.11432 1 4 e Uiso 0.087(3) H
H29 0.80278 1.06795 0.10378 1 4 e Uiso 0.087(3) H
H30 0.80807 0.94256 -0.12323 1 4 e Uiso 0.087(3) H
H31 0.81125 1.05965 -0.12683 1 4 e Uiso 0.087(3) H
H32 0.69449 1.06798 -0.10724 1 4 e Uiso 0.087(3) H
H33 0.69667 0.95166 -0.12634 1 4 e Uiso 0.087(3) H
H34 0.69457 0.93299 0.12035 1 4 e Uiso 0.087(3) H
H35 0.68703 1.04925 0.12902 1 4 e Uiso 0.087(3) H
H36 1 1 0 0.5 2 a Uiso 0.087(3) H
H37 0.20985 0.42804 0.08795 1 4 e Uiso 0.167(5) H
H38 0.17038 0.426 -0.0963 1 4 e Uiso 0.167(5) H
H39 0.22857 0.18506 0.12071 1 4 e Uiso 0.167(5) H
H40 0.30256 0.17517 0.12268 1 4 e Uiso 0.167(5) H
H41 0.25502 0.18447 -0.18785 1 4 e Uiso 0.167(5) H
H42 0.1791 0.19683 -0.20364 1 4 e Uiso 0.167(5) H
H43 0.30557 0.42763 -0.09627 1 4 e Uiso 0.167(5) H
H44 0.33046 0.4284 0.08836 1 4 e Uiso 0.167(5) H
H45 0.11742 0.26317 -0.04311 1 4 e Uiso 0.167(5) H
H46 0.13831 0.30754 0.12726 1 4 e Uiso 0.167(5) H
H47 0.32605 0.31982 0.3175 1 4 e Uiso 0.167(5) H
H48 0.26525 0.27022 0.34743 1 4 e Uiso 0.167(5) H
H49 0.16682 0.34297 -0.378 1 4 e Uiso 0.167(5) H
H50 0.24114 0.32323 -0.36889 1 4 e Uiso 0.167(5) H
H51 0.39933 0.28189 0.10937 1 4 e Uiso 0.167(5) H
H52 0.37054 0.27199 -0.07522 1 4 e Uiso 0.167(5) H
H53 0.07132 0.43744 0.0281 1 4 e Uiso 0.167(5) H
H54 0.05075 0.39386 -0.14265 1 4 e Uiso 0.167(5) H
H55 0.32643 0.1144 0.38467 1 4 e Uiso 0.167(5) H
H56 0.38936 0.17583 0.38447 1 4 e Uiso 0.167(5) H
H57 0.14898 0.25322 -0.63008 1 4 e Uiso 0.167(5) H
H58 0.20326 0.17144 -0.53988 1 4 e Uiso 0.167(5) H
H59 0.42539 0.41426 -0.0843 1 4 e Uiso 0.167(5) H
H60 0.4576 0.41585 0.10105 1 4 e Uiso 0.167(5) H
H61 -0.02636 0.29544 -0.11189 1 4 e Uiso 0.167(5) H
H62 0.02704 0.2537 0.04589 1 4 e Uiso 0.167(5) H
H63 -0.01348 0.35032 0.04589 1 4 e Uiso 0.167(5) H
H64 0.35798 0.25211 0.62516 1 4 e Uiso 0.167(5) H
H65 0.363 0.13697 0.64797 1 4 e Uiso 0.167(5) H
H66 0.42561 0.19701 0.64797 1 4 e Uiso 0.167(5) H
H67 0.08001 0.128 -0.65277 1 4 e Uiso 0.167(5) H
H68 0.12769 0.07985 -0.49403 1 4 e Uiso 0.167(5) H
H69 0.08225 0.17079 -0.49403 1 4 e Uiso 0.167(5) H
H70 0.4954 0.27789 -0.09602 1 4 e Uiso 0.167(5) H
H71 0.54562 0.32287 0.06286 1 4 e Uiso 0.167(5) H
H72 0.49915 0.23324 0.06286 1 4 e Uiso 0.167(5) H
H73 0.5 1 0 0.5 2 d Uiso 0.167(5) H

loop_
_atom_type_symbol
_atom_type_description
_atom_type_scat_dispersion_real
_atom_type_scat_dispersion_imag
_atom_type_scat_source
C C 0.0013 0.0021 'International Tables for Crystallography, Vol. C'
O O 0.0087 0.0080 'International Tables for Crystallography, Vol. C'
P P 0.1044 0.1225 'International Tables for Crystallography, Vol. C'
H H -0.0006 0.0000 'International Tables for Crystallography, Vol. C'
